data_4112643
loop_
_publ_author_name
'John F. Berry'
'F. Albert Cotton'
'Tongbu Lu'
'Carlos A. Murillo'
'Brian K. Roberts'
'Xiaoping Wang'

_publ_contact_author_address
;  Laboratory for Molecular Structure and Bonding
   Dept. of Chemistry
   Texas A&M University, PO Box  30012
   College Station, TX 77842-3012, USA
;
_publ_contact_author_email cotton@tamu.edu
_publ_contact_author_fax '(979) 845 9351'
_publ_contact_author_name 'F. A. Cotton'
_publ_contact_author_phone '(979) 845 4432'
_publ_section_title
;
 Molecular and Electronic Structures by Design: Tuning Symmetrical and
 Unsymmetrical Linear Trichromium Chains
;
_journal_name_full 'Journal of the American Chemical Society'
_journal_page_first 7082
_journal_page_last 7096
_journal_paper_doi 10.1021/ja049055h
_journal_volume 126
_journal_year 2004
_chemical_formula_moiety 'Cr3(C10H8N3)4I2, CH2Cl2'
_chemical_formula_sum 'C41 H34 Cl2 Cr3 I2 N12'
_chemical_formula_weight 1175.50
_chemical_name_common 'Cr3(dpa)4I2, CH2Cl2'
_chemical_name_systematic
; 
 ? 
;
_space_group_IT_number 34
_symmetry_cell_setting orthorhombic
_symmetry_space_group_name_Hall 'P 2 -2n'
_symmetry_space_group_name_H-M 'P n n 2'
_atom_sites_solution_hydrogens geom
_atom_sites_solution_primary direct
_atom_sites_solution_secondary difmap
_audit_creation_method SHELXL-97
_cell_angle_alpha 90.00
_cell_angle_beta 90.00
_cell_angle_gamma 90.00
_cell_formula_units_Z 2
_cell_length_a 13.320(5)
_cell_length_b 14.299(6)
_cell_length_c 11.460(5)
_cell_measurement_reflns_used 8894
_cell_measurement_temperature 293(2)
_cell_measurement_theta_max 27.5
_cell_measurement_theta_min 2.5
_cell_volume 2182.7(16)
_computing_cell_refinement SAINT
_computing_data_collection SMART
_computing_data_reduction SAINT
_computing_structure_refinement 'SHELXL-97 (Sheldrick, 1997)'
_computing_structure_solution 'SHELXS-97 (Sheldrick, 1990)'
_diffrn_ambient_temperature 213(2)
_diffrn_measured_fraction_theta_full 0.992
_diffrn_measured_fraction_theta_max 0.992
_diffrn_measurement_device_type 'Bruker SMART 1000'
_diffrn_measurement_method ' \w scans'
_diffrn_radiation_monochromator graphite
_diffrn_radiation_source 'normal-focus sealed tube'
_diffrn_radiation_type MoK\a
_diffrn_radiation_wavelength 0.71073
_diffrn_reflns_av_R_equivalents 0.0262
_diffrn_reflns_av_sigmaI/netI 0.0294
_diffrn_reflns_limit_h_max 16
_diffrn_reflns_limit_h_min -17
_diffrn_reflns_limit_k_max 18
_diffrn_reflns_limit_k_min -18
_diffrn_reflns_limit_l_max 14
_diffrn_reflns_limit_l_min -12
_diffrn_reflns_number 12574
_diffrn_reflns_theta_full 27.55
_diffrn_reflns_theta_max 27.55
_diffrn_reflns_theta_min 2.09
_diffrn_standards_number 0
_exptl_absorpt_coefficient_mu 2.317
_exptl_absorpt_correction_T_max 0.6941
_exptl_absorpt_correction_T_min 0.3788
_exptl_absorpt_correction_type multi-scan
_exptl_crystal_colour dark
_exptl_crystal_density_diffrn 1.788
_exptl_crystal_description brick
_exptl_crystal_F_000 1152
_exptl_crystal_size_max 0.52
_exptl_crystal_size_mid 0.21
_exptl_crystal_size_min 0.17
_refine_diff_density_max 0.783
_refine_diff_density_min -0.598
_refine_diff_density_rms 0.080
_refine_ls_abs_structure_details 'Flack H D (1983), Acta Cryst. A39, 876-881'
_refine_ls_abs_structure_Flack 0.05(2)
_refine_ls_extinction_method none
_refine_ls_goodness_of_fit_ref 1.042
_refine_ls_hydrogen_treatment noref
_refine_ls_matrix_type full
_refine_ls_number_parameters 271
_refine_ls_number_reflns 4247
_refine_ls_number_restraints 1
_refine_ls_restrained_S_all 1.041
_refine_ls_R_factor_all 0.0282
_refine_ls_R_factor_gt 0.0257
_refine_ls_shift/su_max 0.001
_refine_ls_shift/su_mean 0.000
_refine_ls_structure_factor_coef Fsqd
_refine_ls_weighting_details 'calc w=1/[\s^2^(Fo^2^)+(0.0348P)^2^+1.8214P] where P=(Fo^2^+2Fc^2^)/3'
_refine_ls_weighting_scheme calc
_refine_ls_wR_factor_gt 0.0671
_refine_ls_wR_factor_ref 0.0692
_reflns_number_gt 3969
_reflns_number_total 4247
_reflns_threshold_expression I>2sigma(I)
_cod_data_source_file ja049055hsi20040409_043050_09.cif
_cod_data_source_block 5CH2Cl2
_cod_original_cell_volume 2182.8(15)
_cod_database_code 4112643

loop_
_symmetry_equiv_pos_as_xyz
'x, y, z'
'-x, -y, z'
'x+1/2, -y+1/2, z+1/2'
'-x+1/2, y+1/2, z+1/2'

loop_
_atom_site_label
_atom_site_type_symbol
_atom_site_fract_x
_atom_site_fract_y
_atom_site_fract_z
_atom_site_U_iso_or_equiv
_atom_site_adp_type
_atom_site_occupancy
_atom_site_symmetry_multiplicity
_atom_site_calc_flag
_atom_site_refinement_flags
Cr1 Cr 0.65430(3) 0.42281(3) 0.27332(9) 0.02053(10) Uani 1 1 d .
Cr2 Cr 0.50960(9) 0.49457(9) 0.27245(11) 0.01637(17) Uiso 0.50 1 d P
N1 N 0.5713(2) 0.30815(19) 0.2066(3) 0.0227(6) Uani 1 1 d .
N2 N 0.4510(3) 0.4123(2) 0.1479(3) 0.0208(7) Uani 1 1 d .
N3 N 0.3290(2) 0.52054(19) 0.1024(3) 0.0207(5) Uani 1 1 d .
N4 N 0.6136(2) 0.38319(19) 0.4437(2) 0.0209(5) Uani 1 1 d .
N5 N 0.4485(2) 0.4133(2) 0.3965(3) 0.0201(7) Uani 1 1 d .
N6 N 0.28764(19) 0.45226(19) 0.3419(3) 0.0211(5) Uani 1 1 d .
C11 C 0.4836(3) 0.3224(2) 0.1487(3) 0.0215(7) Uani 1 1 d .
C12 C 0.4295(3) 0.2464(2) 0.1032(4) 0.0319(8) Uani 1 1 d .
H12A H 0.3703 0.2564 0.0619 0.038 Uiso 1 1 calc R
C13 C 0.4647(3) 0.1571(3) 0.1201(4) 0.0415(10) Uani 1 1 d .
H13A H 0.4300 0.1064 0.0892 0.050 Uiso 1 1 calc R
C14 C 0.5521(3) 0.1429(3) 0.1833(4) 0.0409(10) Uani 1 1 d .
H14A H 0.5762 0.0828 0.1968 0.049 Uiso 1 1 calc R
C15 C 0.6022(3) 0.2197(2) 0.2254(4) 0.0306(7) Uani 1 1 d .
H15A H 0.6603 0.2102 0.2689 0.037 Uiso 1 1 calc R
C31 C 0.3846(2) 0.4468(2) 0.0667(3) 0.0213(6) Uani 1 1 d .
C32 C 0.3778(3) 0.4144(3) -0.0482(3) 0.0312(8) Uani 1 1 d .
H32A H 0.4172 0.3644 -0.0726 0.037 Uiso 1 1 calc R
C33 C 0.3129(3) 0.4565(3) -0.1247(3) 0.0381(9) Uani 1 1 d .
H33A H 0.3084 0.4353 -0.2012 0.046 Uiso 1 1 calc R
C34 C 0.2548(3) 0.5296(3) -0.0881(4) 0.0363(9) Uani 1 1 d .
H34A H 0.2095 0.5582 -0.1384 0.044 Uiso 1 1 calc R
C35 C 0.2654(3) 0.5597(3) 0.0248(3) 0.0279(7) Uani 1 1 d .
H35A H 0.2264 0.6100 0.0494 0.034 Uiso 1 1 calc R
C41 C 0.5159(2) 0.3842(2) 0.4788(3) 0.0217(7) Uani 1 1 d .
C42 C 0.4909(3) 0.3641(3) 0.5946(3) 0.0324(8) Uani 1 1 d .
H42A H 0.4242 0.3647 0.6186 0.039 Uiso 1 1 calc R
C43 C 0.5664(3) 0.3434(3) 0.6732(4) 0.0398(10) Uani 1 1 d .
H43A H 0.5505 0.3291 0.7501 0.048 Uiso 1 1 calc R
C44 C 0.6645(3) 0.3439(3) 0.6378(4) 0.0390(10) Uani 1 1 d .
H44A H 0.7158 0.3310 0.6904 0.047 Uiso 1 1 calc R
C45 C 0.6852(3) 0.3635(3) 0.5244(3) 0.0288(7) Uani 1 1 d .
H45A H 0.7520 0.3635 0.5007 0.035 Uiso 1 1 calc R
C61 C 0.3483(2) 0.3909(2) 0.3984(3) 0.0209(6) Uani 1 1 d .
C62 C 0.3084(3) 0.3090(2) 0.4470(4) 0.0303(8) Uani 1 1 d .
H62A H 0.3500 0.2668 0.4854 0.036 Uiso 1 1 calc R
C63 C 0.2066(3) 0.2915(3) 0.4372(4) 0.0387(10) Uani 1 1 d .
H63A H 0.1792 0.2381 0.4709 0.046 Uiso 1 1 calc R
C64 C 0.1457(3) 0.3532(3) 0.3774(4) 0.0359(10) Uani 1 1 d .
H64A H 0.0772 0.3421 0.3692 0.043 Uiso 1 1 calc R
C65 C 0.1896(3) 0.4316(3) 0.3302(3) 0.0283(7) Uani 1 1 d .
H65A H 0.1493 0.4726 0.2880 0.034 Uiso 1 1 calc R
I1 I 0.850592(13) 0.320463(13) 0.27412(3) 0.02945(7) Uani 1 1 d .
Cl1S Cl 0.5244(2) 0.0960(2) 0.4828(3) 0.1632(15) Uani 1 1 d .
C1S C 0.5000 0.0000 0.5672(7) 0.086(3) Uani 1 2 d S
H1SA H 0.4427 0.0127 0.6169 0.104 Uiso 0.50 1 calc PR
H1SB H 0.5573 -0.0127 0.6169 0.104 Uiso 0.50 1 calc PR

loop_
_atom_site_aniso_label
_atom_site_aniso_U_11
_atom_site_aniso_U_22
_atom_site_aniso_U_33
_atom_site_aniso_U_23
_atom_site_aniso_U_13
_atom_site_aniso_U_12
Cr1 0.0230(2) 0.0204(2) 0.0182(2) -0.0015(4) 0.0007(3) -0.00395(15)
N1 0.0225(13) 0.0200(12) 0.0257(16) -0.0018(11) -0.0001(11) -0.0001(10)
N2 0.0234(19) 0.0186(14) 0.0203(19) -0.0023(14) -0.0027(13) -0.0014(13)
N3 0.0181(12) 0.0231(13) 0.0209(14) 0.0020(11) -0.0011(10) -0.0014(10)
N4 0.0173(13) 0.0251(13) 0.0202(14) 0.0027(11) 0.0011(10) 0.0017(10)
N5 0.0134(16) 0.0243(16) 0.0227(19) 0.0044(15) -0.0008(13) 0.0012(12)
N6 0.0164(12) 0.0234(13) 0.0234(14) 0.0025(11) -0.0005(10) -0.0001(10)
C11 0.0222(16) 0.0199(15) 0.0226(17) -0.0013(12) 0.0019(12) 0.0011(12)
C12 0.0294(18) 0.0235(16) 0.043(2) -0.0022(16) -0.0109(16) -0.0033(13)
C13 0.045(2) 0.0211(17) 0.059(3) -0.0087(19) -0.014(2) -0.0057(16)
C14 0.042(2) 0.0199(17) 0.061(3) -0.0034(18) -0.006(2) 0.0025(16)
C15 0.0275(17) 0.0228(16) 0.041(2) 0.0020(15) -0.0055(15) 0.0016(14)
C31 0.0209(15) 0.0190(15) 0.0239(17) 0.0020(13) 0.0000(12) -0.0044(11)
C32 0.0362(19) 0.0317(18) 0.0258(18) -0.0062(16) -0.0020(15) 0.0019(15)
C33 0.047(2) 0.046(2) 0.0213(19) -0.0061(17) -0.0050(16) -0.0002(19)
C34 0.041(2) 0.043(2) 0.0249(19) 0.0054(17) -0.0105(15) 0.0077(17)
C35 0.0301(18) 0.0283(18) 0.0254(18) 0.0046(14) -0.0032(14) 0.0021(14)
C41 0.0207(15) 0.0204(15) 0.0241(17) 0.0024(13) -0.0003(12) 0.0013(12)
C42 0.0234(17) 0.048(2) 0.0259(19) 0.0076(17) 0.0035(14) 0.0009(15)
C43 0.035(2) 0.061(3) 0.023(2) 0.0129(19) 0.0012(16) 0.0027(18)
C44 0.028(2) 0.063(3) 0.026(2) 0.0060(19) -0.0059(15) 0.0052(18)
C45 0.0185(15) 0.041(2) 0.0264(18) 0.0023(16) -0.0030(13) 0.0036(14)
C61 0.0185(15) 0.0223(15) 0.0219(17) 0.0021(13) -0.0006(12) 0.0022(11)
C62 0.0240(18) 0.0268(17) 0.040(2) 0.0100(16) -0.0038(15) -0.0023(13)
C63 0.0281(19) 0.0317(19) 0.056(3) 0.0151(19) -0.0006(18) -0.0096(15)
C64 0.0170(17) 0.039(2) 0.052(3) 0.011(2) -0.0003(15) -0.0081(14)
C65 0.0189(16) 0.0306(17) 0.036(2) 0.0065(15) -0.0061(14) 0.0006(13)
I1 0.02386(10) 0.03253(11) 0.03197(12) 0.00133(17) 0.00039(14) 0.00676(7)
Cl1S 0.145(2) 0.137(2) 0.208(3) 0.057(2) 0.106(2) 0.0553(19)
C1S 0.074(6) 0.143(10) 0.042(4) 0.000 0.000 0.062(6)

loop_
_atom_type_symbol
_atom_type_description
_atom_type_scat_dispersion_real
_atom_type_scat_dispersion_imag
_atom_type_scat_source
C C 0.0033 0.0016 'International Tables Vol C Tables 4.2.6.8 and 6.1.1.4'
H H 0.0000 0.0000 'International Tables Vol C Tables 4.2.6.8 and 6.1.1.4'
N N 0.0061 0.0033 'International Tables Vol C Tables 4.2.6.8 and 6.1.1.4'
Cr Cr 0.3209 0.6236 'International Tables Vol C Tables 4.2.6.8 and 6.1.1.4'
I I -0.4742 1.8119 'International Tables Vol C Tables 4.2.6.8 and 6.1.1.4'
Cl Cl 0.1484 0.1585 'International Tables Vol C Tables 4.2.6.8 and 6.1.1.4'

loop_
_geom_angle_atom_site_label_1
_geom_angle_atom_site_label_2
_geom_angle_atom_site_label_3
_geom_angle
_geom_angle_site_symmetry_1
_geom_angle_site_symmetry_3
N6 Cr1 N4 88.67(12) 2_665 .
N6 Cr1 N1 170.12(11) 2_665 .
N4 Cr1 N1 89.52(11) . .
N6 Cr1 N3 88.97(11) 2_665 2_665
N4 Cr1 N3 169.13(11) . 2_665
N1 Cr1 N3 90.99(12) . 2_665
N6 Cr1 Cr2 85.82(8) 2_665 .
N4 Cr1 Cr2 84.44(8) . .
N1 Cr1 Cr2 84.34(9) . .
N3 Cr1 Cr2 84.80(8) 2_665 .
N6 Cr1 Cr2 85.44(8) 2_665 2_665
N4 Cr1 Cr2 84.56(8) . 2_665
N1 Cr1 Cr2 84.72(9) . 2_665
N3 Cr1 Cr2 84.68(8) 2_665 2_665
N6 Cr1 I1 95.34(8) 2_665 .
N4 Cr1 I1 95.20(8) . .
N1 Cr1 I1 94.50(8) . .
N3 Cr1 I1 95.58(8) 2_665 .
Cr2 Cr1 I1 178.79(4) . .
Cr2 Cr1 I1 179.18(4) 2_665 .
Cr2 Cr2 N2 88.4(4) 2_665 .
Cr2 Cr2 N5 87.4(4) 2_665 .
N2 Cr2 N5 90.35(11) . .
Cr2 Cr2 N5 84.1(4) 2_665 2_665
N2 Cr2 N5 172.50(18) . 2_665
N5 Cr2 N5 89.5(2) . 2_665
Cr2 Cr2 N2 83.1(4) 2_665 2_665
N2 Cr2 N2 89.2(2) . 2_665
N5 Cr2 N2 170.46(18) . 2_665
N5 Cr2 N2 89.72(11) 2_665 2_665
Cr2 Cr2 Cr1 176.7(6) 2_665 .
N2 Cr2 Cr1 94.08(11) . .
N5 Cr2 Cr1 94.74(11) . .
N5 Cr2 Cr1 93.40(11) 2_665 .
N2 Cr2 Cr1 94.80(11) 2_665 .
N2 Cr2 Cr1 86.55(11) . 2_665
N5 Cr2 Cr1 85.18(10) . 2_665
N5 Cr2 Cr1 85.97(10) 2_665 2_665
N2 Cr2 Cr1 85.28(11) 2_665 2_665
Cr1 Cr2 Cr1 179.37(8) . 2_665
C15 N1 C11 118.8(3) . .
C15 N1 Cr1 120.6(2) . .
C11 N1 Cr1 120.6(2) . .
C11 N2 C31 123.4(3) . .
C11 N2 Cr2 115.2(3) . .
C31 N2 Cr2 121.4(3) . .
C11 N2 Cr2 122.4(3) . 2_665
C31 N2 Cr2 114.1(2) . 2_665
C35 N3 C31 117.9(3) . .
C35 N3 Cr1 120.9(2) . 2_665
C31 N3 Cr1 121.1(2) . 2_665
C45 N4 C41 118.2(3) . .
C45 N4 Cr1 120.4(2) . .
C41 N4 Cr1 121.2(2) . .
C41 N5 C61 123.8(3) . .
C41 N5 Cr2 113.5(2) . .
C61 N5 Cr2 122.7(3) . .
C41 N5 Cr2 120.2(2) . 2_665
C61 N5 Cr2 115.7(3) . 2_665
C65 N6 C61 118.9(3) . .
C65 N6 Cr1 120.5(2) . 2_665
C61 N6 Cr1 120.6(2) . 2_665
N2 C11 N1 114.9(3) . .
N2 C11 C12 124.5(3) . .
N1 C11 C12 120.5(3) . .
C13 C12 C11 119.4(3) . .
C12 C13 C14 119.8(4) . .
C15 C14 C13 118.3(4) . .
N1 C15 C14 123.1(4) . .
N3 C31 N2 115.3(3) . .
N3 C31 C32 120.5(3) . .
N2 C31 C32 124.1(3) . .
C33 C32 C31 119.9(4) . .
C34 C33 C32 119.8(4) . .
C33 C34 C35 118.2(3) . .
N3 C35 C34 123.7(3) . .
N4 C41 N5 115.3(3) . .
N4 C41 C42 120.3(3) . .
N5 C41 C42 124.1(3) . .
C43 C42 C41 119.3(3) . .
C44 C43 C42 120.1(4) . .
C45 C44 C43 118.6(4) . .
C44 C45 N4 123.4(3) . .
N6 C61 N5 114.8(3) . .
N6 C61 C62 120.3(3) . .
N5 C61 C62 124.8(3) . .
C63 C62 C61 119.4(3) . .
C64 C63 C62 120.0(3) . .
C65 C64 C63 117.8(3) . .
N6 C65 C64 123.6(3) . .
Cl1S C1S Cl1S 111.1(5) . 2_655

loop_
_geom_bond_atom_site_label_1
_geom_bond_atom_site_label_2
_geom_bond_distance
_geom_bond_site_symmetry_2
Cr1 N6 2.099(3) 2_665
Cr1 N4 2.104(3) .
Cr1 N1 2.120(3) .
Cr1 N3 2.131(3) 2_665
Cr1 Cr2 2.1835(14) .
Cr1 Cr2 2.4823(14) 2_665
Cr1 I1 2.9964(11) .
Cr2 N2 2.008(4) .
Cr2 N5 2.009(4) .
Cr2 N5 2.017(4) 2_665
Cr2 N2 2.021(4) 2_665
Cr2 Cr1 2.4823(14) 2_665
N1 C15 1.348(4) .
N1 C11 1.359(4) .
N2 C11 1.357(5) .
N2 C31 1.375(5) .
N2 Cr2 2.022(4) 2_665
N3 C35 1.350(4) .
N3 C31 1.352(4) .
N3 Cr1 2.131(3) 2_665
N4 C45 1.359(4) .
N4 C41 1.362(4) .
N5 C41 1.367(5) .
N5 C61 1.373(4) .
N5 Cr2 2.017(4) 2_665
N6 C65 1.345(4) .
N6 C61 1.358(4) .
N6 Cr1 2.099(3) 2_665
C11 C12 1.405(5) .
C12 C13 1.374(5) .
C13 C14 1.386(6) .
C14 C15 1.373(6) .
C31 C32 1.399(5) .
C32 C33 1.370(6) .
C33 C34 1.367(6) .
C34 C35 1.371(6) .
C41 C42 1.398(5) .
C42 C43 1.382(5) .
C43 C44 1.368(6) .
C44 C45 1.358(6) .
C61 C62 1.400(5) .
C62 C63 1.384(5) .
C63 C64 1.381(6) .
C64 C65 1.375(5) .
Cl1S C1S 1.710(5) .
C1S Cl1S 1.710(5) 2_655
